data_7229482
loop_
_publ_author_name
'Takeda, Takashi'
'Noro, Shin-ichiro'
'Nakamura, Takayoshi'
'Suzuki, Yasutaka'
'Kawamata, Jun'
'Akutagawa, Tomoyuki'

_publ_section_title
;
 Selective MeCN/EtCN sorption and preferential inclusion of substituted
 benzenes in a cage structure with arylsulfonamide-armed anthraquinones
;
_journal_issue 1
_journal_name_full CrystEngComm
_journal_page_first 17
_journal_paper_doi 10.1039/C7CE01752A
_journal_volume 20
_journal_year 2018
_chemical_formula_moiety 'C72 H84 N4 O10 S4'
_chemical_formula_sum 'C72 H84 N4 O10 S4'
_chemical_formula_weight 1293.72
_space_group_crystal_system triclinic
_space_group_IT_number 2
_space_group_name_Hall '-P 1'
_space_group_name_H-M_alt 'P -1'
_symmetry_space_group_name_Hall '-P 1'
_symmetry_space_group_name_H-M 'P -1'
_atom_sites_solution_hydrogens geom
_atom_sites_solution_primary direct
_atom_sites_solution_secondary difmap
_audit_update_record
;
2017-09-25 deposited with the CCDC.
2017-11-02 downloaded from the CCDC.
;
_cell_angle_alpha 88.953(2)
_cell_angle_beta 77.1337(19)
_cell_angle_gamma 77.137(2)
_cell_formula_units_Z 1
_cell_length_a 11.0418(5)
_cell_length_b 12.4363(5)
_cell_length_c 12.5998(5)
_cell_measurement_reflns_used 5438
_cell_measurement_temperature 100
_cell_measurement_theta_max 68.14
_cell_measurement_theta_min 3.60
_cell_volume 1643.53(12)
_computing_cell_refinement 'RAPID AUTO'
_computing_data_collection 'RAPID AUTO (Rigaku, ????)'
_computing_data_reduction 'RAPID AUTO'
_computing_molecular_graphics 'CrystalStructure 4.2'
_computing_publication_material 'CrystalStructure 4.2 (Rigaku, 2015)'
_computing_structure_refinement 'SHELXL Version 2014/7 (Sheldrick, 2008)'
_computing_structure_solution 'SIR2011 (Burla, et al., 2012)'
_diffrn_ambient_temperature 100
_diffrn_detector_area_resol_mean 10.000
_diffrn_measured_fraction_theta_full 0.980
_diffrn_measured_fraction_theta_max 0.979
_diffrn_measurement_device_type 'Rigaku R-AXIS RAPID'
_diffrn_measurement_method \w
_diffrn_radiation_type 'Cu K\a'
_diffrn_radiation_wavelength 1.54187
_diffrn_reflns_av_R_equivalents 0.0438
_diffrn_reflns_Laue_measured_fraction_full 0.980
_diffrn_reflns_Laue_measured_fraction_max 0.979
_diffrn_reflns_limit_h_max 12
_diffrn_reflns_limit_h_min -12
_diffrn_reflns_limit_k_max 14
_diffrn_reflns_limit_k_min -14
_diffrn_reflns_limit_l_max 15
_diffrn_reflns_limit_l_min -15
_diffrn_reflns_number 18879
_diffrn_reflns_point_group_measured_fraction_full 0.980
_diffrn_reflns_point_group_measured_fraction_max 0.979
_diffrn_reflns_theta_full 67.687
_diffrn_reflns_theta_max 68.191
_diffrn_reflns_theta_min 3.600
_diffrn_standards_number 0
_exptl_absorpt_coefficient_mu 1.834
_exptl_absorpt_correction_T_max 0.912
_exptl_absorpt_correction_T_min 0.788
_exptl_absorpt_correction_type multi-scan
_exptl_absorpt_process_details 'ABSCOR (Rigaku, 1995)'
_exptl_crystal_colour purple
_exptl_crystal_density_diffrn 1.307
_exptl_crystal_density_method 'not measured'
_exptl_crystal_description block
_exptl_crystal_F_000 688.00
_exptl_crystal_size_max 0.100
_exptl_crystal_size_mid 0.100
_exptl_crystal_size_min 0.050
_refine_diff_density_max 0.39
_refine_diff_density_min -0.63
_refine_ls_extinction_method none
_refine_ls_goodness_of_fit_ref 1.102
_refine_ls_hydrogen_treatment mixed
_refine_ls_number_parameters 429
_refine_ls_number_reflns 5879
_refine_ls_number_restraints 0
_refine_ls_R_factor_all 0.1382
_refine_ls_R_factor_gt 0.0848
_refine_ls_shift/su_max 0.000
_refine_ls_structure_factor_coef Fsqd
_refine_ls_weighting_details 'w = 1/[\s^2^(Fo^2^)+(0.1541P)^2^] where P=(Fo^2^+2Fc^2^)/3'
_refine_ls_weighting_scheme calc
_refine_ls_wR_factor_gt 0.2278
_refine_ls_wR_factor_ref 0.2879
_reflns_Friedel_coverage 0.000
_reflns_number_gt 2896
_reflns_number_total 5879
_reflns_threshold_expression F^2^>2.0\s(F^2^)
_cod_data_source_file c7ce01752a2.cif
_cod_data_source_block 160622TT
_cod_depositor_comments 'Adding full bibliography for 7229477--7229489.cif.'
_cod_original_cell_volume 1643.53(11)
_cod_database_code 7229482

loop_
_space_group_symop_id
_space_group_symop_operation_xyz
1 +X,+Y,+Z
2 -X,-Y,-Z

loop_
_atom_site_label
_atom_site_type_symbol
_atom_site_fract_x
_atom_site_fract_y
_atom_site_fract_z
_atom_site_U_iso_or_equiv
_atom_site_adp_type
_atom_site_occupancy
_atom_site_site_symmetry_order
_atom_site_calc_flag
_atom_site_refinement_flags_posn
_atom_site_refinement_flags_adp
_atom_site_refinement_flags_occupancy
S1 S 0.19856(12) 0.77583(10) 0.11697(10) 0.0634(4) Uani 1 1 d . . .
S2 S -0.06558(12) 0.62683(10) 0.70117(10) 0.0653(4) Uani 1 1 d . . .
O1 O 0.1173(3) 1.0489(2) 0.3000(3) 0.0633(9) Uani 1 1 d . . .
O2 O 0.2586(3) 0.6640(2) 0.1307(3) 0.0688(10) Uani 1 1 d . . .
O3 O -0.1489(3) 0.6443(3) 0.8063(3) 0.0700(9) Uani 1 1 d . . .
O42 O 0.2612(3) 0.8411(3) 0.0367(2) 0.0661(9) Uani 1 1 d . . .
O43 O -0.0783(3) 0.5461(3) 0.6272(3) 0.0799(11) Uani 1 1 d . . .
N39 N -0.0887(4) 0.7475(3) 0.6454(3) 0.0605(11) Uani 1 1 d . . .
N40 N 0.1725(4) 0.8482(4) 0.2308(3) 0.0610(11) Uani 1 1 d . . .
C3 C -0.0118(4) 0.8870(4) 0.5206(4) 0.0533(11) Uani 1 1 d . . .
C4 C 0.0870(4) 0.7206(4) 0.3587(4) 0.0609(12) Uani 1 1 d . . .
H4 H 0.1214 0.6633 0.3043 0.073 Uiso 1 1 calc R U .
C5 C 0.0510(4) 0.9129(4) 0.4164(4) 0.0524(11) Uani 1 1 d . . .
C6 C 0.0234(4) 0.6964(4) 0.4583(4) 0.0615(12) Uani 1 1 d . . .
H6 H 0.0111 0.6237 0.4711 0.074 Uiso 1 1 calc R U .
C7 C 0.1033(4) 0.8268(4) 0.3341(4) 0.0566(12) Uani 1 1 d . . .
C8 C 0.0473(5) 0.7794(4) 0.0948(4) 0.0598(12) Uani 1 1 d . . .
C9 C -0.0246(4) 0.7776(4) 0.5430(4) 0.0564(12) Uani 1 1 d . . .
C10 C 0.0925(5) 0.5979(4) 0.7166(4) 0.0664(14) Uani 1 1 d . . .
C11 C -0.3377(6) 0.8091(6) 0.0526(5) 0.0884(18) Uani 1 1 d . . .
C12 C -0.1276(6) 0.6953(5) 0.0906(4) 0.0785(15) Uani 1 1 d . . .
H12 H -0.1629 0.6318 0.0993 0.094 Uiso 1 1 calc R U .
C13 C -0.1986(5) 0.7936(5) 0.0619(4) 0.0763(15) Uani 1 1 d . . .
C14 C -0.0044(5) 0.6881(5) 0.1069(4) 0.0766(15) Uani 1 1 d . . .
H14 H 0.0431 0.6201 0.1263 0.092 Uiso 1 1 calc R U .
C15 C -0.2465(5) 0.9401(6) 0.3546(5) 0.0895(19) Uani 1 1 d . . .
H15 H -0.2093 0.9027 0.2861 0.107 Uiso 1 1 calc R U .
C16 C 0.1901(6) 0.5407(5) 0.6358(5) 0.0880(18) Uani 1 1 d . . .
H16 H 0.1723 0.5114 0.5733 0.106 Uiso 1 1 calc R U .
C17 C -0.3569(6) 0.8666(5) -0.0519(5) 0.0957(19) Uani 1 1 d . . .
H17A H -0.3487 0.9431 -0.0469 0.115 Uiso 1 1 calc R U .
H17B H -0.4421 0.8658 -0.0623 0.115 Uiso 1 1 calc R U .
H17C H -0.2924 0.8280 -0.1138 0.115 Uiso 1 1 calc R U .
C18 C -0.2944(5) 0.8823(7) 0.4404(5) 0.092(2) Uani 1 1 d . . .
C19 C -0.0223(6) 0.8772(5) 0.0663(5) 0.0924(19) Uani 1 1 d . . .
H19 H 0.0135 0.9404 0.0573 0.111 Uiso 1 1 calc R U .
C20 C 0.1192(6) 0.6327(6) 0.8084(5) 0.108(2) Uani 1 1 d . . .
H20 H 0.0525 0.6693 0.8660 0.130 Uiso 1 1 calc R U .
C21 C 0.3134(6) 0.5267(5) 0.6469(5) 0.098(2) Uani 1 1 d . . .
H21 H 0.3805 0.4896 0.5897 0.117 Uiso 1 1 calc R U .
C22 C -0.3479(9) 1.0508(14) 0.5487(10) 0.168(7) Uani 1 1 d . . .
H22 H -0.3827 1.0889 0.6172 0.202 Uiso 1 1 calc R U .
C23 C 0.3437(6) 0.5641(6) 0.7370(5) 0.098(2) Uani 1 1 d . . .
C24 C -0.1444(6) 0.8846(6) 0.0507(5) 0.099(2) Uani 1 1 d . . .
H24 H -0.1916 0.9532 0.0321 0.119 Uiso 1 1 calc R U .
C25 C 0.4993(6) 0.5549(6) 0.8577(5) 0.104(2) Uani 1 1 d . . .
H25A H 0.4526 0.6256 0.8945 0.124 Uiso 1 1 calc R U .
H25B H 0.5902 0.5447 0.8568 0.124 Uiso 1 1 calc R U .
H25C H 0.4666 0.4947 0.8967 0.124 Uiso 1 1 calc R U .
C26 C -0.2500(6) 1.0496(7) 0.3638(7) 0.101(2) Uani 1 1 d . . .
C27 C -0.3735(6) 0.6952(6) 0.0514(6) 0.114(2) Uani 1 1 d . . .
H27A H -0.3114 0.6468 -0.0055 0.137 Uiso 1 1 calc R U .
H27B H -0.4588 0.7053 0.0366 0.137 Uiso 1 1 calc R U .
H27C H -0.3731 0.6617 0.1224 0.137 Uiso 1 1 calc R U .
C28 C 0.2448(6) 0.6143(7) 0.8170(5) 0.128(3) Uani 1 1 d . . .
H28 H 0.2624 0.6381 0.8821 0.154 Uiso 1 1 calc R U .
C29 C -0.2932(7) 0.7642(7) 0.4249(6) 0.106(2) Uani 0.9 1 d . . P
H29A H -0.3310 0.7354 0.4943 0.127 Uiso 0.9 1 calc R U P
H29B H -0.3428 0.7566 0.3709 0.127 Uiso 0.9 1 calc R U P
H29C H -0.2052 0.7226 0.3991 0.127 Uiso 0.9 1 calc R U P
C30 C -0.4231(6) 0.8789(7) 0.1506(5) 0.125(3) Uani 1 1 d . . .
H30A H -0.4014 0.9511 0.1506 0.150 Uiso 1 1 calc R U .
H30B H -0.4104 0.8416 0.2177 0.150 Uiso 1 1 calc R U .
H30C H -0.5125 0.8888 0.1464 0.150 Uiso 1 1 calc R U .
C31 C 0.5668(7) 0.4445(11) 0.6877(6) 0.239(7) Uani 1 1 d . . .
H31A H 0.5457 0.3820 0.7308 0.287 Uiso 1 1 calc R U .
H31B H 0.6569 0.4444 0.6814 0.287 Uiso 1 1 calc R U .
H31C H 0.5508 0.4379 0.6149 0.287 Uiso 1 1 calc R U .
C32 C 0.4822(6) 0.5545(8) 0.7451(6) 0.131(3) Uani 1 1 d . . .
C33 C -0.4047(9) 0.9035(10) 0.6386(8) 0.137(4) Uani 0.75 1 d . . P
H33A H -0.4312 0.9644 0.6930 0.164 Uiso 0.75 1 calc R U P
H33B H -0.4796 0.8776 0.6300 0.164 Uiso 0.75 1 calc R U P
H33C H -0.3445 0.8429 0.6626 0.164 Uiso 0.75 1 calc R U P
C35 C -0.1962(11) 1.1106(10) 0.2632(12) 0.158(5) Uani 0.75 1 d . . P
H35A H -0.2059 1.1883 0.2833 0.189 Uiso 0.75 1 calc R U P
H35B H -0.1057 1.0768 0.2357 0.189 Uiso 0.75 1 calc R U P
H35C H -0.2429 1.1057 0.2064 0.189 Uiso 0.75 1 calc R U P
C36 C -0.3263(13) 1.2144(10) 0.4946(13) 0.152(6) Uani 0.6 1 d . . P
H36A H -0.2935 1.2580 0.4339 0.182 Uiso 0.6 1 calc R U P
H36B H -0.4187 1.2416 0.5191 0.182 Uiso 0.6 1 calc R U P
H36C H -0.2854 1.2212 0.5549 0.182 Uiso 0.6 1 calc R U P
C37 C 0.5294(10) 0.6429(15) 0.6860(13) 0.341(12) Uani 1 1 d . . .
H37A H 0.5150 0.7064 0.7358 0.409 Uiso 1 1 calc R U .
H37B H 0.4842 0.6644 0.6275 0.409 Uiso 1 1 calc R U .
H37C H 0.6208 0.6178 0.6546 0.409 Uiso 1 1 calc R U .
C41 C 0.0618(4) 1.0253(4) 0.3945(4) 0.0545(11) Uani 1 1 d . . .
C44 C -0.3005(9) 1.1069(9) 0.4615(10) 0.136(4) Uani 1 1 d . . .
C45 C -0.3469(6) 0.9396(10) 0.5405(6) 0.119(3) Uani 1 1 d . . .
H40 H 0.179(7) 0.920(6) 0.228(6) 0.14(3) Uiso 1 1 d . . .
H39 H -0.106(4) 0.804(3) 0.680(3) 0.036(11) Uiso 1 1 d . . .

loop_
_atom_site_aniso_label
_atom_site_aniso_U_11
_atom_site_aniso_U_22
_atom_site_aniso_U_33
_atom_site_aniso_U_23
_atom_site_aniso_U_13
_atom_site_aniso_U_12
S1 0.0589(8) 0.0653(8) 0.0589(8) -0.0080(6) -0.0104(6) -0.0009(6)
S2 0.0667(9) 0.0537(7) 0.0683(8) -0.0033(6) -0.0032(6) -0.0104(6)
O1 0.067(2) 0.0559(19) 0.063(2) -0.0034(16) -0.0139(17) -0.0061(16)
O2 0.069(2) 0.0532(19) 0.072(2) -0.0109(16) -0.0128(17) 0.0108(16)
O3 0.069(2) 0.066(2) 0.065(2) -0.0040(16) 0.0062(17) -0.0156(17)
O42 0.062(2) 0.072(2) 0.0559(19) -0.0010(16) -0.0012(16) -0.0097(17)
O43 0.095(3) 0.059(2) 0.080(2) -0.0145(18) 0.003(2) -0.0288(19)
N39 0.062(3) 0.047(2) 0.066(3) -0.012(2) -0.011(2) -0.0017(19)
N40 0.063(3) 0.066(3) 0.048(2) -0.013(2) -0.0064(18) -0.007(2)
C3 0.046(3) 0.051(3) 0.063(3) -0.008(2) -0.015(2) -0.007(2)
C4 0.057(3) 0.058(3) 0.065(3) -0.007(2) -0.013(2) -0.006(2)
C5 0.046(3) 0.054(3) 0.055(3) -0.005(2) -0.012(2) -0.005(2)
C6 0.059(3) 0.059(3) 0.062(3) -0.007(2) -0.011(2) -0.008(2)
C7 0.047(3) 0.060(3) 0.061(3) -0.004(2) -0.016(2) -0.004(2)
C8 0.058(3) 0.069(3) 0.053(3) 0.006(2) -0.009(2) -0.019(3)
C9 0.049(3) 0.059(3) 0.057(3) -0.004(2) -0.011(2) -0.005(2)
C10 0.064(3) 0.061(3) 0.063(3) 0.004(2) -0.005(3) -0.002(2)
C11 0.067(4) 0.118(5) 0.079(4) -0.002(4) -0.015(3) -0.018(4)
C12 0.081(4) 0.083(4) 0.078(4) -0.001(3) -0.023(3) -0.027(3)
C13 0.064(4) 0.093(4) 0.071(3) -0.005(3) -0.017(3) -0.014(3)
C14 0.077(4) 0.082(4) 0.069(3) -0.002(3) -0.022(3) -0.010(3)
C15 0.054(4) 0.123(6) 0.090(5) -0.020(4) -0.024(3) -0.005(4)
C16 0.076(4) 0.083(4) 0.089(4) -0.008(3) -0.002(3) 0.000(3)
C17 0.077(4) 0.116(5) 0.087(4) -0.014(4) -0.031(3) 0.007(4)
C18 0.050(3) 0.152(7) 0.077(4) -0.009(4) -0.016(3) -0.024(4)
C19 0.069(4) 0.094(4) 0.121(5) 0.049(4) -0.035(4) -0.021(3)
C20 0.067(4) 0.179(7) 0.062(4) -0.013(4) -0.014(3) 0.008(4)
C21 0.074(4) 0.116(5) 0.084(4) 0.006(4) -0.003(3) 0.004(4)
C22 0.074(6) 0.267(17) 0.146(9) -0.091(11) -0.064(7) 0.045(8)
C23 0.060(4) 0.144(6) 0.073(4) 0.032(4) -0.011(3) 0.007(4)
C24 0.082(5) 0.101(5) 0.121(5) 0.047(4) -0.036(4) -0.024(4)
C25 0.073(4) 0.126(5) 0.107(5) -0.012(4) -0.038(4) 0.008(4)
C26 0.072(4) 0.103(6) 0.136(7) -0.009(5) -0.058(5) 0.002(4)
C27 0.080(5) 0.154(7) 0.115(5) 0.020(5) -0.020(4) -0.042(5)
C28 0.065(4) 0.237(9) 0.065(4) -0.022(5) -0.017(3) 0.007(5)
C29 0.073(5) 0.159(8) 0.100(5) 0.017(5) -0.028(4) -0.048(5)
C30 0.059(4) 0.207(8) 0.094(5) -0.037(5) -0.009(3) -0.005(5)
C31 0.083(5) 0.47(2) 0.090(5) -0.081(9) -0.034(4) 0.111(8)
C32 0.063(4) 0.214(9) 0.097(5) 0.060(6) -0.018(4) 0.003(5)
C33 0.080(7) 0.215(13) 0.103(8) -0.016(8) -0.021(6) -0.004(7)
C35 0.122(9) 0.121(9) 0.259(16) -0.010(10) -0.129(11) 0.001(7)
C36 0.135(11) 0.085(8) 0.250(17) -0.031(9) -0.124(12) 0.028(7)
C37 0.111(8) 0.53(3) 0.45(2) 0.38(2) -0.140(11) -0.167(12)
C41 0.047(3) 0.058(3) 0.058(3) 0.001(2) -0.016(2) -0.005(2)
C44 0.090(6) 0.132(8) 0.193(10) -0.071(8) -0.098(7) 0.035(5)
C45 0.038(3) 0.227(10) 0.081(5) -0.009(6) -0.013(3) -0.007(5)

loop_
_atom_type_symbol
_atom_type_description
_atom_type_scat_dispersion_real
_atom_type_scat_dispersion_imag
_atom_type_scat_source
C C 0.0181 0.0091
;
International Tables for Crystallography
(Vol. C, Tables 4.2.6.8 and 6.1.1.4)
;
H H 0.0000 0.0000
;
International Tables for Crystallography
(Vol. C, Table 6.1.1.4)
;
O O 0.0492 0.0322
;
International Tables for Crystallography
(Vol. C, Tables 4.2.6.8 and 6.1.1.4)
;
N N 0.0311 0.0180
;
International Tables for Crystallography
(Vol. C, Tables 4.2.6.8 and 6.1.1.4)
;
S S 0.3331 0.5567
;
International Tables for Crystallography
(Vol. C, Tables 4.2.6.8 and 6.1.1.4)
;

loop_
_geom_angle_atom_site_label_1
_geom_angle_atom_site_label_2
_geom_angle_atom_site_label_3
_geom_angle
_geom_angle_site_symmetry_3
O2 S1 O42 120.28(19) .
O2 S1 N40 110.1(2) .
O42 S1 N40 103.3(2) .
O2 S1 C8 108.6(2) .
O42 S1 C8 108.7(2) .
N40 S1 C8 104.9(2) .
O3 S2 O43 119.5(2) .
O3 S2 N39 104.6(2) .
O43 S2 N39 108.4(2) .
O3 S2 C10 108.7(2) .
O43 S2 C10 108.8(2) .
N39 S2 C10 106.0(2) .
C9 N39 S2 128.0(3) .
C9 N39 H39 102(3) .
S2 N39 H39 123(3) .
C7 N40 S1 127.2(4) .
C7 N40 H40 110(4) .
S1 N40 H40 119(4) .
C5 C3 C9 120.3(4) .
C5 C3 C41 118.9(4) 2_576
C9 C3 C41 120.7(4) 2_576
C6 C4 C7 121.9(5) .
C6 C4 H4 119.0 .
C7 C4 H4 119.0 .
C3 C5 C7 119.2(4) .
C3 C5 C41 119.6(4) .
C7 C5 C41 121.2(4) .
C4 C6 C9 121.0(5) .
C4 C6 H6 119.5 .
C9 C6 H6 119.5 .
C4 C7 N40 120.3(4) .
C4 C7 C5 118.8(4) .
N40 C7 C5 120.9(4) .
C14 C8 C19 119.5(5) .
C14 C8 S1 121.8(4) .
C19 C8 S1 118.8(4) .
N39 C9 C3 122.7(4) .
N39 C9 C6 118.6(4) .
C3 C9 C6 118.7(4) .
C20 C10 C16 119.5(6) .
C20 C10 S2 119.8(4) .
C16 C10 S2 120.6(5) .
C30 C11 C13 108.4(5) .
C30 C11 C17 109.7(6) .
C13 C11 C17 110.4(5) .
C30 C11 C27 109.5(6) .
C13 C11 C27 110.2(5) .
C17 C11 C27 108.6(5) .
C13 C12 C14 121.1(5) .
C13 C12 H12 119.4 .
C14 C12 H12 119.4 .
C12 C13 C24 117.8(5) .
C12 C13 C11 123.4(6) .
C24 C13 C11 118.6(6) .
C8 C14 C12 119.9(5) .
C8 C14 H14 120.1 .
C12 C14 H14 120.1 .
C26 C15 C18 122.2(7) .
C26 C15 H15 118.9 .
C18 C15 H15 118.9 .
C10 C16 C21 119.1(6) .
C10 C16 H16 120.5 .
C21 C16 H16 120.5 .
C11 C17 H17A 109.5 .
C11 C17 H17B 109.5 .
H17A C17 H17B 109.5 .
C11 C17 H17C 109.5 .
H17A C17 H17C 109.5 .
H17B C17 H17C 109.5 .
C15 C18 C45 117.3(8) .
C15 C18 C29 120.0(6) .
C45 C18 C29 122.6(8) .
C8 C19 C24 120.7(6) .
C8 C19 H19 119.6 .
C24 C19 H19 119.6 .
C10 C20 C28 119.2(6) .
C10 C20 H20 120.4 .
C28 C20 H20 120.4 .
C23 C21 C16 122.7(6) .
C23 C21 H21 118.7 .
C16 C21 H21 118.7 .
C44 C22 C45 121.8(11) .
C44 C22 H22 119.1 .
C45 C22 H22 119.1 .
C28 C23 C21 116.4(6) .
C28 C23 C32 121.5(7) .
C21 C23 C32 122.1(6) .
C19 C24 C13 121.0(6) .
C19 C24 H24 119.5 .
C13 C24 H24 119.5 .
C32 C25 H25A 109.5 .
C32 C25 H25B 109.5 .
H25A C25 H25B 109.5 .
C32 C25 H25C 109.5 .
H25A C25 H25C 109.5 .
H25B C25 H25C 109.5 .
C15 C26 C44 121.2(9) .
C15 C26 C35 119.6(8) .
C44 C26 C35 119.2(10) .
C11 C27 H27A 109.5 .
C11 C27 H27B 109.5 .
H27A C27 H27B 109.5 .
C11 C27 H27C 109.5 .
H27A C27 H27C 109.5 .
H27B C27 H27C 109.5 .
C23 C28 C20 123.0(6) .
C23 C28 H28 118.5 .
C20 C28 H28 118.5 .
C18 C29 H29A 109.5 .
C18 C29 H29B 109.5 .
H29A C29 H29B 109.5 .
C18 C29 H29C 109.5 .
H29A C29 H29C 109.5 .
H29B C29 H29C 109.5 .
C11 C30 H30A 109.5 .
C11 C30 H30B 109.5 .
H30A C30 H30B 109.5 .
C11 C30 H30C 109.5 .
H30A C30 H30C 109.5 .
H30B C30 H30C 109.5 .
C32 C31 H31A 109.5 .
C32 C31 H31B 109.5 .
H31A C31 H31B 109.5 .
C32 C31 H31C 109.5 .
H31A C31 H31C 109.5 .
H31B C31 H31C 109.5 .
C37 C32 C25 110.5(10) .
C37 C32 C23 108.8(6) .
C25 C32 C23 113.9(6) .
C37 C32 C31 106.6(10) .
C25 C32 C31 107.3(6) .
C23 C32 C31 109.5(8) .
C45 C33 H33A 109.5 .
C45 C33 H33B 109.5 .
H33A C33 H33B 109.5 .
C45 C33 H33C 109.5 .
H33A C33 H33C 109.5 .
H33B C33 H33C 109.5 .
C26 C35 H35A 109.5 .
C26 C35 H35B 109.5 .
H35A C35 H35B 109.5 .
C26 C35 H35C 109.5 .
H35A C35 H35C 109.5 .
H35B C35 H35C 109.5 .
C44 C36 H36A 109.5 .
C44 C36 H36B 109.5 .
H36A C36 H36B 109.5 .
C44 C36 H36C 109.5 .
H36A C36 H36C 109.5 .
H36B C36 H36C 109.5 .
C32 C37 H37A 109.5 .
C32 C37 H37B 109.5 .
H37A C37 H37B 109.5 .
C32 C37 H37C 109.5 .
H37A C37 H37C 109.5 .
H37B C37 H37C 109.5 .
O1 C41 C5 119.6(4) .
O1 C41 C3 119.0(4) 2_576
C5 C41 C3 121.4(4) 2_576
C22 C44 C36 106.8(14) .
C22 C44 C26 117.8(11) .
C36 C44 C26 135.1(15) .
C33 C45 C18 129.8(12) .
C33 C45 C22 110.5(11) .
C18 C45 C22 119.7(10) .

loop_
_geom_bond_atom_site_label_1
_geom_bond_atom_site_label_2
_geom_bond_distance
_geom_bond_site_symmetry_2
S1 O2 1.426(3) .
S1 O42 1.438(3) .
S1 N40 1.642(4) .
S1 C8 1.745(5) .
S2 O3 1.424(3) .
S2 O43 1.433(3) .
S2 N39 1.638(4) .
S2 C10 1.755(5) .
O1 C41 1.273(5) .
N39 C9 1.413(6) .
N39 H39 0.80(4) .
N40 C7 1.408(6) .
N40 H40 0.91(7) .
C3 C5 1.410(6) .
C3 C9 1.415(6) .
C3 C41 1.467(6) 2_576
C4 C6 1.359(6) .
C4 C7 1.393(6) .
C4 H4 0.9500 .
C5 C7 1.433(6) .
C5 C41 1.445(6) .
C6 C9 1.410(6) .
C6 H6 0.9500 .
C8 C14 1.372(7) .
C8 C19 1.374(7) .
C10 C20 1.357(7) .
C10 C16 1.379(7) .
C11 C30 1.524(8) .
C11 C13 1.535(8) .
C11 C17 1.521(8) .
C11 C27 1.554(9) .
C12 C13 1.387(7) .
C12 C14 1.404(7) .
C12 H12 0.9500 .
C13 C24 1.384(8) .
C14 H14 0.9500 .
C15 C26 1.360(9) .
C15 C18 1.361(9) .
C15 H15 0.9500 .
C16 C21 1.372(8) .
C16 H16 0.9500 .
C17 H17A 0.9800 .
C17 H17B 0.9800 .
C17 H17C 0.9800 .
C18 C45 1.399(10) .
C18 C29 1.481(10) .
C19 C24 1.388(8) .
C19 H19 0.9500 .
C20 C28 1.383(8) .
C20 H20 0.9500 .
C21 C23 1.369(9) .
C21 H21 0.9500 .
C22 C44 1.358(15) .
C22 C45 1.386(15) .
C22 H22 0.9500 .
C23 C28 1.352(8) .
C23 C32 1.533(9) .
C24 H24 0.9500 .
C25 C32 1.473(9) .
C25 H25A 0.9800 .
C25 H25B 0.9800 .
C25 H25C 0.9800 .
C26 C44 1.373(11) .
C26 C35 1.538(15) .
C27 H27A 0.9800 .
C27 H27B 0.9800 .
C27 H27C 0.9800 .
C28 H28 0.9500 .
C29 H29A 0.9800 .
C29 H29B 0.9800 .
C29 H29C 0.9800 .
C30 H30A 0.9800 .
C30 H30B 0.9800 .
C30 H30C 0.9800 .
C31 C32 1.560(13) .
C31 H31A 0.9800 .
C31 H31B 0.9800 .
C31 H31C 0.9800 .
C32 C37 1.444(13) .
C33 C45 1.376(12) .
C33 H33A 0.9800 .
C33 H33B 0.9800 .
C33 H33C 0.9800 .
C35 H35A 0.9800 .
C35 H35B 0.9800 .
C35 H35C 0.9800 .
C36 C44 1.356(14) .
C36 H36A 0.9800 .
C36 H36B 0.9800 .
C36 H36C 0.9800 .
C37 H37A 0.9800 .
C37 H37B 0.9800 .
C37 H37C 0.9800 .
C41 C3 1.467(6) 2_576

loop_
_geom_hbond_atom_site_label_D
_geom_hbond_atom_site_label_H
_geom_hbond_atom_site_label_A
_geom_hbond_distance_DA
_geom_hbond_distance_DH
_geom_hbond_distance_HA
_geom_hbond_angle_DHA
_geom_hbond_publ_flag
N40 H40 O1 2.555(5) 0.91(7) 1.77(7) 142(6) no

loop_
_geom_torsion_atom_site_label_1
_geom_torsion_atom_site_label_2
_geom_torsion_atom_site_label_3
_geom_torsion_atom_site_label_4
_geom_torsion
_geom_torsion_site_symmetry_1
_geom_torsion_site_symmetry_4
O3 S2 N39 C9 176.2(4) . .
O43 S2 N39 C9 -55.2(5) . .
C10 S2 N39 C9 61.4(5) . .
O2 S1 N40 C7 -56.4(4) . .
O42 S1 N40 C7 173.9(4) . .
C8 S1 N40 C7 60.2(4) . .
C9 C3 C5 C7 -0.9(6) . .
C41 C3 C5 C7 178.2(4) 2_576 .
C9 C3 C5 C41 179.2(4) . .
C41 C3 C5 C41 -1.7(7) 2_576 .
C7 C4 C6 C9 -2.7(7) . .
C6 C4 C7 N40 178.4(4) . .
C6 C4 C7 C5 -0.1(7) . .
S1 N40 C7 C4 23.1(6) . .
S1 N40 C7 C5 -158.4(4) . .
C3 C5 C7 C4 1.9(6) . .
C41 C5 C7 C4 -178.2(4) . .
C3 C5 C7 N40 -176.6(4) . .
C41 C5 C7 N40 3.3(6) . .
O2 S1 C8 C14 8.9(5) . .
O42 S1 C8 C14 141.4(4) . .
N40 S1 C8 C14 -108.7(4) . .
O2 S1 C8 C19 -172.3(4) . .
O42 S1 C8 C19 -39.8(5) . .
N40 S1 C8 C19 70.1(5) . .
S2 N39 C9 C3 -153.1(4) . .
S2 N39 C9 C6 29.8(6) . .
C5 C3 C9 N39 -178.8(4) . .
C41 C3 C9 N39 2.1(7) 2_576 .
C5 C3 C9 C6 -1.8(6) . .
C41 C3 C9 C6 179.1(4) 2_576 .
C4 C6 C9 N39 -179.2(4) . .
C4 C6 C9 C3 3.6(7) . .
O3 S2 C10 C20 -23.6(6) . .
O43 S2 C10 C20 -155.3(5) . .
N39 S2 C10 C20 88.3(5) . .
O3 S2 C10 C16 156.9(4) . .
O43 S2 C10 C16 25.3(5) . .
N39 S2 C10 C16 -91.2(5) . .
C14 C12 C13 C24 -0.5(8) . .
C14 C12 C13 C11 -174.5(5) . .
C30 C11 C13 C12 106.0(7) . .
C17 C11 C13 C12 -133.8(6) . .
C27 C11 C13 C12 -13.9(8) . .
C30 C11 C13 C24 -68.0(8) . .
C17 C11 C13 C24 52.2(7) . .
C27 C11 C13 C24 172.2(5) . .
C19 C8 C14 C12 -0.2(8) . .
S1 C8 C14 C12 178.6(4) . .
C13 C12 C14 C8 0.2(8) . .
C20 C10 C16 C21 -4.3(9) . .
S2 C10 C16 C21 175.2(4) . .
C26 C15 C18 C45 -0.8(9) . .
C26 C15 C18 C29 177.4(6) . .
C14 C8 C19 C24 0.6(9) . .
S1 C8 C19 C24 -178.3(5) . .
C16 C10 C20 C28 2.8(10) . .
S2 C10 C20 C28 -176.7(6) . .
C10 C16 C21 C23 2.3(10) . .
C16 C21 C23 C28 1.3(11) . .
C16 C21 C23 C32 -175.9(6) . .
C8 C19 C24 C13 -0.9(10) . .
C12 C13 C24 C19 0.9(9) . .
C11 C13 C24 C19 175.2(6) . .
C18 C15 C26 C44 1.2(9) . .
C18 C15 C26 C35 -178.9(6) . .
C21 C23 C28 C20 -3.0(12) . .
C32 C23 C28 C20 174.3(8) . .
C10 C20 C28 C23 0.9(13) . .
C28 C23 C32 C37 -96.9(11) . .
C21 C23 C32 C37 80.2(13) . .
C28 C23 C32 C25 26.8(11) . .
C21 C23 C32 C25 -156.1(7) . .
C28 C23 C32 C31 146.9(8) . .
C21 C23 C32 C31 -35.9(10) . .
C3 C5 C41 O1 -179.2(4) . .
C7 C5 C41 O1 0.9(6) . .
C3 C5 C41 C3 1.8(7) . 2_576
C7 C5 C41 C3 -178.1(4) . 2_576
C45 C22 C44 C36 174.6(8) . .
C45 C22 C44 C26 -0.5(13) . .
C15 C26 C44 C22 -0.5(11) . .
C35 C26 C44 C22 179.6(8) . .
C15 C26 C44 C36 -173.9(10) . .
C35 C26 C44 C36 6.3(14) . .
C15 C18 C45 C33 177.8(7) . .
C29 C18 C45 C33 -0.3(11) . .
C15 C18 C45 C22 -0.2(10) . .
C29 C18 C45 C22 -178.3(7) . .
C44 C22 C45 C33 -177.5(8) . .
C44 C22 C45 C18 0.8(13) . .
